data_4510656
loop_
_publ_author_name
'Murata, Tsuyoshi'
'Saito, Gunzi'
'Nakamura, Kenji'
'Maesato, Mitsuhiko'
'Hiramatsu, Takaaki'
'Yoshida, Yukihiro'

_publ_section_title
;
 Exploration of Charge-Transfer Solids Utilizing Nucleobases:
 Nanoarchitectures by Hydrogen-Bonds in the Ionic Assemblies of Guanine
 and TCNQ Derivatives
;
_journal_issue 7
_journal_name_full 'Crystal Growth &amp; Design'
_journal_page_first 2778
_journal_paper_doi 10.1021/cg400059h
_journal_volume 13
_journal_year 2013
_chemical_formula_sum 'C9 H13 N5 O'
_chemical_formula_weight 207.24
_chemical_name_common BuG
_chemical_name_systematic
;
 ?
;
_space_group_IT_number 19
_symmetry_cell_setting orthorhombic
_symmetry_space_group_name_Hall 'P 2ac 2ab'
_symmetry_space_group_name_H-M 'P 21 21 21'
_atom_sites_solution_hydrogens geom
_atom_sites_solution_primary direct
_atom_sites_solution_secondary difmap
_audit_creation_method SHELXL-97
_cell_angle_alpha 90.00
_cell_angle_beta 90.00
_cell_angle_gamma 90.00
_cell_formula_units_Z 12
_cell_length_a 11.029(1)
_cell_length_b 10.759(2)
_cell_length_c 26.357(4)
_cell_measurement_temperature 200(2)
_cell_volume 3127.5(8)
_computing_cell_refinement MAC-DENZO
_computing_data_collection 'DIP software (MAC Science)'
_computing_data_reduction MAC-DENZO
_computing_molecular_graphics 'ORTEP III'
_computing_structure_refinement 'SHELXL-97 (Sheldrick, 1997)'
_computing_structure_solution 'SIR 2004'
_diffrn_ambient_temperature 200(2)
_diffrn_measured_fraction_theta_full 0.979
_diffrn_measured_fraction_theta_max 0.979
_diffrn_measurement_device_type 'Mac Science DIP-2020K'
_diffrn_measurement_method theta/2theta
_diffrn_radiation_monochromator graphite
_diffrn_radiation_source 'fine-focus sealed tube'
_diffrn_radiation_type MoK\a
_diffrn_radiation_wavelength 0.71073
_diffrn_reflns_av_R_equivalents 0.0000
_diffrn_reflns_av_sigmaI/netI 0.0350
_diffrn_reflns_limit_h_max 13
_diffrn_reflns_limit_h_min 0
_diffrn_reflns_limit_k_max 13
_diffrn_reflns_limit_k_min 0
_diffrn_reflns_limit_l_max 32
_diffrn_reflns_limit_l_min 0
_diffrn_reflns_number 3507
_diffrn_reflns_theta_full 26.28
_diffrn_reflns_theta_max 26.28
_diffrn_reflns_theta_min 2.44
_diffrn_standards_number 0
_exptl_absorpt_coefficient_mu 0.093
_exptl_absorpt_correction_type none
_exptl_crystal_colour colorless
_exptl_crystal_density_diffrn 1.320
_exptl_crystal_density_method 'not measured'
_exptl_crystal_description prism
_exptl_crystal_F_000 1320
_exptl_crystal_size_max 0.30
_exptl_crystal_size_mid 0.20
_exptl_crystal_size_min 0.15
_refine_diff_density_max 0.587
_refine_diff_density_min -0.389
_refine_diff_density_rms 0.105
_refine_ls_abs_structure_details 'Flack H D (1983), Acta Cryst. A39, 876-881'
_refine_ls_abs_structure_Flack 7(5)
_refine_ls_extinction_method none
_refine_ls_goodness_of_fit_ref 1.329
_refine_ls_hydrogen_treatment constr
_refine_ls_matrix_type full
_refine_ls_number_parameters 406
_refine_ls_number_reflns 3507
_refine_ls_number_restraints 1
_refine_ls_restrained_S_all 1.329
_refine_ls_R_factor_all 0.1399
_refine_ls_R_factor_gt 0.1150
_refine_ls_shift/su_max 0.000
_refine_ls_shift/su_mean 0.000
_refine_ls_structure_factor_coef Fsqd
_refine_ls_weighting_details 'calc w=1/[\s^2^(Fo^2^)+(0.2000P)^2^+0.0000P] where P=(Fo^2^+2Fc^2^)/3'
_refine_ls_weighting_scheme calc
_refine_ls_wR_factor_gt 0.3072
_refine_ls_wR_factor_ref 0.3330
_reflns_number_gt 2434
_reflns_number_total 3507
_reflns_threshold_expression >2sigma(I)
_cod_data_source_file cg400059h_si_002.cif
_cod_data_source_block BuG
_cod_database_code 4510656

loop_
_symmetry_equiv_pos_as_xyz
'x, y, z'
'-x+1/2, -y, z+1/2'
'x+1/2, -y+1/2, -z'
'-x, y+1/2, -z+1/2'

loop_
_atom_site_label
_atom_site_type_symbol
_atom_site_fract_x
_atom_site_fract_y
_atom_site_fract_z
_atom_site_U_iso_or_equiv
_atom_site_adp_type
_atom_site_occupancy
_atom_site_symmetry_multiplicity
_atom_site_calc_flag
_atom_site_refinement_flags
C2B C 0.3710(6) 0.1063(9) 0.0444(2) 0.0673(19) Uani 1 1 d .
C11A C 1.1043(19) -0.251(2) 0.0374(4) 0.188(9) Uani 1 1 d .
H11A2 H 1.1217 -0.3357 0.0499 0.225 Uiso 1 1 calc R
H11A1 H 1.1778 -0.1987 0.0412 0.225 Uiso 1 1 calc R
C12A C 1.054(3) -0.253(2) -0.0243(5) 0.250(16) Uani 1 1 d D
H12A1 H 1.0095 -0.3301 -0.0323 0.300 Uiso 1 1 calc R
H12A2 H 1.0024 -0.1799 -0.0321 0.300 Uiso 1 1 calc R
C13A C 1.172(3) -0.247(3) -0.0508(10) 0.36(3) Uani 1 1 d D
H15A1 H 1.2087 -0.1645 -0.0456 0.432 Uiso 1 1 calc R
H15A2 H 1.1600 -0.2607 -0.0872 0.432 Uiso 1 1 calc R
H15A3 H 1.2265 -0.3108 -0.0372 0.432 Uiso 1 1 calc R
C13C C 0.6593(13) 0.3019(15) 0.3428(4) 0.126(5) Uani 1 1 d .
H15C3 H 0.5927 0.2473 0.3323 0.151 Uiso 1 1 calc R
H15C1 H 0.6463 0.3289 0.3778 0.151 Uiso 1 1 calc R
H15C2 H 0.7362 0.2566 0.3404 0.151 Uiso 1 1 calc R
C2A C 1.0169(6) 0.1081(7) 0.1667(2) 0.0625(16) Uani 1 1 d .
C2C C 0.3719(7) 0.4494(10) 0.1169(3) 0.075(2) Uani 1 1 d .
C4A C 1.0143(8) -0.0922(7) 0.1466(2) 0.0660(17) Uani 1 1 d .
C4B C 0.5652(6) 0.1078(8) 0.0638(3) 0.0611(16) Uani 1 1 d .
C4C C 0.5663(6) 0.4538(8) 0.1373(3) 0.0683(19) Uani 1 1 d .
C5A C 1.0098(7) -0.1349(7) 0.1968(2) 0.0596(16) Uani 1 1 d .
C5B C 0.6044(6) 0.1031(9) 0.0132(3) 0.0691(19) Uani 1 1 d .
C5C C 0.6040(6) 0.4276(8) 0.0875(3) 0.0648(18) Uani 1 1 d .
C6A C 1.0048(7) -0.0445(7) 0.2361(2) 0.0613(16) Uani 1 1 d .
C6B C 0.5133(7) 0.0993(8) -0.0255(3) 0.0684(18) Uani 1 1 d .
C6C C 0.5153(6) 0.4146(8) 0.0500(3) 0.0644(17) Uani 1 1 d .
C8A C 1.0087(9) -0.2977(8) 0.1504(3) 0.075(2) Uani 1 1 d .
H8A H 1.0066 -0.3820 0.1397 0.090 Uiso 1 1 calc R
C8B C 0.7642(6) 0.1068(8) 0.0567(3) 0.0621(17) Uani 1 1 d .
H8B H 0.8468 0.1080 0.0669 0.074 Uiso 1 1 calc R
C8C C 0.7627(6) 0.4479(9) 0.1335(3) 0.069(2) Uani 1 1 d .
H8C H 0.8452 0.4517 0.1437 0.083 Uiso 1 1 calc R
C10A C 1.0091(14) -0.2005(12) 0.0617(3) 0.130(5) Uani 1 1 d .
H10A1 H 0.9355 -0.2469 0.0515 0.156 Uiso 1 1 calc R
H10A2 H 0.9994 -0.1140 0.0495 0.156 Uiso 1 1 calc R
C10B C 0.6780(8) 0.1062(9) 0.1458(3) 0.072(2) Uani 1 1 d .
H10B1 H 0.6060 0.1479 0.1605 0.087 Uiso 1 1 calc R
H10B2 H 0.7510 0.1516 0.1574 0.087 Uiso 1 1 calc R
C10C C 0.6739(9) 0.4926(9) 0.2206(3) 0.078(2) Uani 1 1 d .
H10C1 H 0.6061 0.5486 0.2296 0.093 Uiso 1 1 calc R
H10C2 H 0.7505 0.5367 0.2283 0.093 Uiso 1 1 calc R
C11B C 0.6835(7) -0.0263(9) 0.1647(3) 0.073(2) Uani 1 1 d .
H11B1 H 0.7578 -0.0656 0.1510 0.087 Uiso 1 1 calc R
H11B2 H 0.6132 -0.0722 0.1508 0.087 Uiso 1 1 calc R
C11C C 0.6664(9) 0.3754(12) 0.2539(3) 0.094(3) Uani 1 1 d .
H11C1 H 0.5923 0.3277 0.2455 0.113 Uiso 1 1 calc R
H11C2 H 0.7376 0.3216 0.2476 0.113 Uiso 1 1 calc R
C12B C 0.6836(8) -0.0407(10) 0.2218(3) 0.078(2) Uani 1 1 d .
H12B2 H 0.7533 0.0060 0.2359 0.093 Uiso 1 1 calc R
H12B1 H 0.6087 -0.0028 0.2355 0.093 Uiso 1 1 calc R
C12C C 0.6635(8) 0.4144(11) 0.3083(3) 0.091(3) Uani 1 1 d .
H12C2 H 0.5913 0.4670 0.3144 0.110 Uiso 1 1 calc R
H12C1 H 0.7365 0.4644 0.3161 0.110 Uiso 1 1 calc R
C13B C 0.6911(10) -0.1736(12) 0.2398(4) 0.100(3) Uani 1 1 d .
HH15B1 H 0.6161 -0.2173 0.2309 0.120 Uiso 1 1 calc R
H15B2 H 0.7019 -0.1749 0.2767 0.120 Uiso 1 1 calc R
H15B3 H 0.7601 -0.2148 0.2236 0.120 Uiso 1 1 calc R
N1A N 1.0102(6) 0.0762(5) 0.21763(19) 0.0608(14) Uani 1 1 d .
H1A H 1.0092 0.1371 0.2399 0.073 Uiso 1 1 calc R
N1B N 0.3985(5) 0.1014(7) -0.0061(2) 0.0692(17) Uani 1 1 d .
H1B H 0.3377 0.0995 -0.0277 0.083 Uiso 1 1 calc R
N1C N 0.4000(6) 0.4264(7) 0.0688(2) 0.0705(17) Uani 1 1 d .
H1C H 0.3396 0.4180 0.0472 0.085 Uiso 1 1 calc R
N3A N 1.0199(7) 0.0245(6) 0.1299(2) 0.0708(16) Uani 1 1 d .
N3B N 0.4532(6) 0.1078(8) 0.0811(2) 0.0755(18) Uani 1 1 d .
N3C N 0.4497(6) 0.4636(7) 0.1540(2) 0.0728(17) Uani 1 1 d .
N2A N 1.0194(7) 0.2289(6) 0.1566(2) 0.0755(18) Uani 1 1 d .
H2A1 H 1.0231 0.2546 0.1249 0.091 Uiso 1 1 calc R
H2A2 H 1.0174 0.2833 0.1815 0.091 Uiso 1 1 calc R
N2B N 0.2509(5) 0.1041(9) 0.0554(2) 0.083(2) Uani 1 1 d .
H2B1 H 0.2266 0.1037 0.0872 0.100 Uiso 1 1 calc R
H2B2 H 0.1972 0.1031 0.0307 0.100 Uiso 1 1 calc R
N2C N 0.2495(5) 0.4566(9) 0.1298(3) 0.085(2) Uani 1 1 d .
H2C1 H 0.2281 0.4701 0.1615 0.102 Uiso 1 1 calc R
H2C2 H 0.1936 0.4478 0.1062 0.102 Uiso 1 1 calc R
N9A N 1.0141(8) -0.1980(6) 0.1173(2) 0.0784(19) Uani 1 1 d .
N9B N 0.6712(6) 0.1112(7) 0.0901(2) 0.0704(16) Uani 1 1 d .
N9C N 0.6689(6) 0.4669(8) 0.1657(2) 0.0738(18) Uani 1 1 d .
N7A N 1.0068(6) -0.2628(6) 0.1989(2) 0.0655(14) Uani 1 1 d .
N7B N 0.7303(5) 0.1009(8) 0.0089(2) 0.0745(18) Uani 1 1 d .
N7C N 0.7292(5) 0.4238(7) 0.0873(2) 0.0723(18) Uani 1 1 d .
O6A O 0.9964(6) -0.0617(5) 0.28263(16) 0.0736(14) Uani 1 1 d .
O6B O 0.5304(5) 0.0953(7) -0.07331(18) 0.0840(17) Uani 1 1 d .
O6C O 0.5321(5) 0.3968(6) 0.00439(19) 0.0776(15) Uani 1 1 d .

loop_
_atom_site_aniso_label
_atom_site_aniso_U_11
_atom_site_aniso_U_22
_atom_site_aniso_U_33
_atom_site_aniso_U_23
_atom_site_aniso_U_13
_atom_site_aniso_U_12
C2B 0.061(4) 0.092(6) 0.049(3) 0.005(4) 0.008(3) 0.002(4)
C11A 0.26(2) 0.24(2) 0.066(7) -0.045(11) -0.004(9) 0.023(18)
C12A 0.52(5) 0.156(17) 0.074(8) -0.004(9) 0.082(17) -0.01(2)
C13A 0.70(8) 0.19(3) 0.20(3) 0.00(2) -0.06(4) 0.09(5)
C13C 0.127(9) 0.177(15) 0.074(6) 0.023(8) 0.016(6) 0.025(9)
C2A 0.071(4) 0.072(4) 0.045(3) -0.002(3) 0.004(3) -0.001(4)
C2C 0.060(4) 0.099(7) 0.066(4) 0.003(4) -0.008(3) -0.001(4)
C4A 0.086(5) 0.064(4) 0.048(3) -0.001(3) -0.006(3) 0.002(4)
C4B 0.059(4) 0.070(4) 0.055(3) 0.007(3) 0.000(3) -0.003(3)
C4C 0.056(4) 0.077(5) 0.072(4) 0.007(4) -0.017(3) -0.001(3)
C5A 0.066(4) 0.063(4) 0.050(3) -0.008(3) -0.002(3) -0.004(3)
C5B 0.058(4) 0.087(6) 0.063(4) 0.005(4) 0.011(3) -0.004(4)
C5C 0.054(4) 0.086(5) 0.053(3) -0.004(3) 0.004(3) -0.001(3)
C6A 0.072(4) 0.062(4) 0.049(3) -0.001(3) -0.004(3) 0.010(4)
C6B 0.063(4) 0.088(5) 0.054(3) 0.013(3) 0.013(3) 0.006(4)
C6C 0.061(4) 0.079(5) 0.054(3) 0.005(3) -0.009(3) 0.001(3)
C8A 0.101(6) 0.065(4) 0.059(4) -0.003(3) -0.007(4) -0.003(4)
C8B 0.057(3) 0.075(5) 0.054(3) -0.001(3) 0.002(3) -0.004(3)
C8C 0.051(3) 0.089(6) 0.067(4) 0.002(4) -0.005(3) 0.000(3)
C10A 0.243(17) 0.106(8) 0.040(4) -0.003(4) 0.004(7) 0.033(10)
C10B 0.073(4) 0.089(6) 0.054(4) -0.008(4) -0.003(3) 0.002(4)
C10C 0.082(5) 0.088(6) 0.064(4) -0.008(4) -0.001(4) 0.000(4)
C11B 0.065(4) 0.089(6) 0.064(4) -0.003(4) 0.001(3) 0.004(4)
C11C 0.071(5) 0.134(9) 0.077(5) -0.019(6) -0.021(4) 0.013(6)
C12B 0.071(5) 0.096(7) 0.066(4) -0.005(4) -0.006(4) -0.004(4)
C12C 0.072(5) 0.126(9) 0.076(5) -0.022(5) -0.006(4) 0.014(5)
C13B 0.078(6) 0.146(11) 0.077(5) 0.023(6) -0.003(5) 0.000(6)
N1A 0.077(4) 0.059(3) 0.046(3) -0.002(2) 0.007(3) -0.005(3)
N1B 0.050(3) 0.101(5) 0.058(3) 0.008(3) -0.003(2) 0.003(3)
N1C 0.059(3) 0.086(5) 0.067(4) -0.003(3) -0.001(3) -0.002(3)
N3A 0.083(4) 0.072(4) 0.057(3) -0.002(3) 0.001(3) 0.001(3)
N3B 0.056(3) 0.106(5) 0.065(3) -0.005(4) 0.003(3) 0.004(3)
N3C 0.062(3) 0.093(5) 0.063(3) -0.002(3) -0.004(3) 0.000(3)
N2A 0.118(5) 0.058(4) 0.051(3) 0.009(2) 0.006(3) -0.003(4)
N2B 0.049(3) 0.141(7) 0.060(3) 0.016(4) 0.002(3) 0.001(4)
N2C 0.047(3) 0.130(7) 0.079(4) 0.001(4) -0.003(3) 0.003(4)
N9A 0.120(6) 0.064(4) 0.051(3) -0.004(3) 0.004(3) -0.001(4)
N9B 0.075(4) 0.079(4) 0.058(3) 0.007(3) 0.000(3) 0.002(3)
N9C 0.066(3) 0.105(6) 0.050(3) -0.004(3) -0.003(3) 0.002(3)
N7A 0.071(3) 0.070(4) 0.056(3) -0.003(2) -0.001(3) 0.000(3)
N7B 0.059(3) 0.103(5) 0.061(3) 0.012(3) -0.009(3) 0.002(3)
N7C 0.049(3) 0.110(6) 0.058(3) 0.007(3) 0.000(3) -0.001(3)
O6A 0.105(4) 0.070(3) 0.046(2) 0.000(2) -0.002(3) 0.002(3)
O6B 0.084(4) 0.120(5) 0.048(3) 0.011(3) 0.004(2) 0.007(3)
O6C 0.068(3) 0.100(4) 0.065(3) -0.007(3) 0.001(2) 0.001(3)

loop_
_atom_type_symbol
_atom_type_description
_atom_type_scat_dispersion_real
_atom_type_scat_dispersion_imag
_atom_type_scat_source
C C 0.0033 0.0016 'International Tables Vol C Tables 4.2.6.8 and 6.1.1.4'
H H 0.0000 0.0000 'International Tables Vol C Tables 4.2.6.8 and 6.1.1.4'
N N 0.0061 0.0033 'International Tables Vol C Tables 4.2.6.8 and 6.1.1.4'
O O 0.0106 0.0060 'International Tables Vol C Tables 4.2.6.8 and 6.1.1.4'

loop_
_geom_angle_atom_site_label_1
_geom_angle_atom_site_label_2
_geom_angle_atom_site_label_3
_geom_angle
N3B C2B N2B 120.9(6)
N3B C2B N1B 124.0(6)
N2B C2B N1B 115.1(6)
C10A C11A C12A 101.7(16)
C10A C11A H11A2 111.4
C12A C11A H11A2 111.4
C10A C11A H11A1 111.4
C12A C11A H11A1 111.4
H11A2 C11A H11A1 109.3
C13A C12A C11A 99(2)
C13A C12A H12A1 111.9
C11A C12A H12A1 111.9
C13A C12A H12A2 111.9
C11A C12A H12A2 111.9
H12A1 C12A H12A2 109.6
C12A C13A H15A1 109.5
C12A C13A H15A2 109.5
H15A1 C13A H15A2 109.5
C12A C13A H15A3 109.5
H15A1 C13A H15A3 109.5
H15A2 C13A H15A3 109.5
C12C C13C H15C3 109.5
C12C C13C H15C1 109.5
H15C3 C13C H15C1 109.5
C12C C13C H15C2 109.5
H15C3 C13C H15C2 109.5
H15C1 C13C H15C2 109.5
N3A C2A N2A 121.2(6)
N3A C2A N1A 122.8(7)
N2A C2A N1A 116.0(6)
N3C C2C N1C 125.6(7)
N3C C2C N2C 116.4(7)
N1C C2C N2C 118.0(7)
N3A C4A N9A 126.4(6)
N3A C4A C5A 128.6(6)
N9A C4A C5A 105.0(6)
N3B C4B N9B 129.1(6)
N3B C4B C5B 128.2(7)
N9B C4B C5B 102.7(6)
N9C C4C N3C 126.7(7)
N9C C4C C5C 106.7(6)
N3C C4C C5C 126.6(6)
N7A C5A C4A 111.5(6)
N7A C5A C6A 130.7(6)
C4A C5A C6A 117.7(7)
N7B C5B C4B 112.7(6)
N7B C5B C6B 129.7(6)
C4B C5B C6B 117.5(6)
N7C C5C C4C 107.7(6)
N7C C5C C6C 134.0(7)
C4C C5C C6C 118.2(6)
O6A C6A N1A 119.3(6)
O6A C6A C5A 128.3(7)
N1A C6A C5A 112.4(6)
O6B C6B N1B 120.5(7)
O6B C6B C5B 127.0(7)
N1B C6B C5B 112.4(6)
O6C C6C N1C 120.5(6)
O6C C6C C5C 126.9(7)
N1C C6C C5C 112.6(6)
N7A C8A N9A 112.8(7)
N7A C8A H8A 123.6
N9A C8A H8A 123.6
N7B C8B N9B 114.2(6)
N7B C8B H8B 122.9
N9B C8B H8B 122.9
N7C C8C N9C 113.6(6)
N7C C8C H8C 123.2
N9C C8C H8C 123.2
C11A C10A N9A 117.0(12)
C11A C10A H10A1 108.0
N9A C10A H10A1 108.0
C11A C10A H10A2 108.0
N9A C10A H10A2 108.0
H10A1 C10A H10A2 107.3
N9B C10B C11B 111.4(7)
N9B C10B H10B1 109.3
C11B C10B H10B1 109.3
N9B C10B H10B2 109.3
C11B C10B H10B2 109.3
H10B1 C10B H10B2 108.0
N9C C10C C11C 113.9(8)
N9C C10C H10C1 108.8
C11C C10C H10C1 108.8
N9C C10C H10C2 108.8
C11C C10C H10C2 108.8
H10C1 C10C H10C2 107.7
C10B C11B C12B 115.1(7)
C10B C11B H11B1 108.5
C12B C11B H11B1 108.5
C10B C11B H11B2 108.5
C12B C11B H11B2 108.5
H11B1 C11B H11B2 107.5
C12C C11C C10C 108.5(10)
C12C C11C H11C1 110.0
C10C C11C H11C1 110.0
C12C C11C H11C2 110.0
C10C C11C H11C2 110.0
H11C1 C11C H11C2 108.4
C13B C12B C11B 114.2(8)
C13B C12B H12B2 108.7
C11B C12B H12B2 108.7
C13B C12B H12B1 108.7
C11B C12B H12B1 108.7
H12B2 C12B H12B1 107.6
C11C C12C C13C 110.6(10)
C11C C12C H12C2 109.5
C13C C12C H12C2 109.5
C11C C12C H12C1 109.5
C13C C12C H12C1 109.5
H12C2 C12C H12C1 108.1
C12B C13B HH15B1 109.5
C12B C13B H15B2 109.5
HH15B1 C13B H15B2 109.5
C12B C13B H15B3 109.5
HH15B1 C13B H15B3 109.5
H15B2 C13B H15B3 109.5
C2A N1A C6A 125.0(6)
C2A N1A H1A 117.5
C6A N1A H1A 117.5
C2B N1B C6B 124.8(6)
C2B N1B H1B 117.6
C6B N1B H1B 117.6
C2C N1C C6C 125.4(6)
C2C N1C H1C 117.3
C6C N1C H1C 117.3
C2A N3A C4A 113.4(6)
C4B N3B C2B 112.9(6)
C2C N3C C4C 111.6(6)
C2A N2A H2A1 120.0
C2A N2A H2A2 120.0
H2A1 N2A H2A2 120.0
C2B N2B H2B1 120.0
C2B N2B H2B2 120.0
H2B1 N2B H2B2 120.0
C2C N2C H2C1 120.0
C2C N2C H2C2 120.0
H2C1 N2C H2C2 120.0
C4A N9A C8A 106.7(6)
C4A N9A C10A 125.2(7)
C8A N9A C10A 127.9(7)
C8B N9B C4B 108.6(6)
C8B N9B C10B 127.6(7)
C4B N9B C10B 123.5(6)
C8C N9C C4C 105.9(6)
C8C N9C C10C 128.0(7)
C4C N9C C10C 126.1(7)
C8A N7A C5A 104.0(6)
C8B N7B C5B 101.8(6)
C8C N7C C5C 106.0(6)

loop_
_geom_bond_atom_site_label_1
_geom_bond_atom_site_label_2
_geom_bond_distance
C2B N3B 1.326(9)
C2B N2B 1.356(9)
C2B N1B 1.367(8)
C11A C10A 1.34(2)
C11A C12A 1.72(2)
C11A H11A2 0.9900
C11A H11A1 0.9900
C12A C13A 1.482(19)
C12A H12A1 0.9900
C12A H12A2 0.9900
C13A H15A1 0.9800
C13A H15A2 0.9800
C13A H15A3 0.9800
C13C C12C 1.514(17)
C13C H15C3 0.9800
C13C H15C1 0.9800
C13C H15C2 0.9800
C2A N3A 1.323(10)
C2A N2A 1.327(10)
C2A N1A 1.388(8)
C2C N3C 1.310(9)
C2C N1C 1.327(10)
C2C N2C 1.394(10)
C4A N3A 1.332(10)
C4A N9A 1.376(10)
C4A C5A 1.402(9)
C4B N3B 1.316(10)
C4B N9B 1.360(10)
C4B C5B 1.401(10)
C4C N9C 1.365(9)
C4C N3C 1.363(10)
C4C C5C 1.407(10)
C5A N7A 1.378(10)
C5A C6A 1.423(9)
C5B N7B 1.393(9)
C5B C6B 1.433(11)
C5C N7C 1.382(9)
C5C C6C 1.398(9)
C6A O6A 1.243(7)
C6A N1A 1.388(9)
C6B O6B 1.274(8)
C6B N1B 1.367(9)
C6C O6C 1.230(8)
C6C N1C 1.371(9)
C8A N7A 1.333(9)
C8A N9A 1.385(11)
C8A H8A 0.9500
C8B N7B 1.316(9)
C8B N9B 1.352(9)
C8B H8B 0.9500
C8C N7C 1.298(10)
C8C N9C 1.354(10)
C8C H8C 0.9500
C10A N9A 1.467(9)
C10A H10A1 0.9900
C10A H10A2 0.9900
C10B N9B 1.473(9)
C10B C11B 1.510(13)
C10B H10B1 0.9900
C10B H10B2 0.9900
C10C N9C 1.474(9)
C10C C11C 1.538(15)
C10C H10C1 0.9900
C10C H10C2 0.9900
C11B C12B 1.513(10)
C11B H11B1 0.9900
C11B H11B2 0.9900
C11C C12C 1.494(12)
C11C H11C1 0.9900
C11C H11C2 0.9900
C12B C13B 1.509(15)
C12B H12B2 0.9900
C12B H12B1 0.9900
C12C H12C2 0.9900
C12C H12C1 0.9900
C13B HH15B1 0.9800
C13B H15B2 0.9800
C13B H15B3 0.9800
N1A H1A 0.8800
N1B H1B 0.8800
N1C H1C 0.8800
N2A H2A1 0.8800
N2A H2A2 0.8800
N2B H2B1 0.8800
N2B H2B2 0.8800
N2C H2C1 0.8800
N2C H2C2 0.8800

loop_
_geom_torsion_atom_site_label_1
_geom_torsion_atom_site_label_2
_geom_torsion_atom_site_label_3
_geom_torsion_atom_site_label_4
_geom_torsion
C10A C11A C12A C13A 153(2)
N3A C4A C5A N7A -178.9(8)
N9A C4A C5A N7A 0.0(9)
N3A C4A C5A C6A 3.1(13)
N9A C4A C5A C6A -177.9(7)
N3B C4B C5B N7B -178.2(9)
N9B C4B C5B N7B 1.3(10)
N3B C4B C5B C6B 0.9(14)
N9B C4B C5B C6B -179.7(8)
N9C C4C C5C N7C 0.9(10)
N3C C4C C5C N7C -178.8(9)
N9C C4C C5C C6C -177.6(8)
N3C C4C C5C C6C 2.7(14)
N7A C5A C6A O6A 0.0(14)
C4A C5A C6A O6A 177.4(8)
N7A C5A C6A N1A -179.8(8)
C4A C5A C6A N1A -2.4(10)
N7B C5B C6B O6B -1.4(16)
C4B C5B C6B O6B 179.7(9)
N7B C5B C6B N1B 179.1(9)
C4B C5B C6B N1B 0.2(11)
N7C C5C C6C O6C -1.1(16)
C4C C5C C6C O6C 176.9(8)
N7C C5C C6C N1C -179.8(9)
C4C C5C C6C N1C -1.8(11)
C12A C11A C10A N9A 172.8(12)
N9B C10B C11B C12B -176.7(6)
N9C C10C C11C C12C -176.0(7)
C10B C11B C12B C13B -179.1(7)
C10C C11C C12C C13C -178.6(9)
N3A C2A N1A C6A -0.5(12)
N2A C2A N1A C6A 179.0(7)
O6A C6A N1A C2A -178.5(7)
C5A C6A N1A C2A 1.3(10)
N3B C2B N1B C6B -1.0(14)
N2B C2B N1B C6B -178.2(9)
O6B C6B N1B C2B -179.7(8)
C5B C6B N1B C2B -0.2(13)
N3C C2C N1C C6C -0.5(16)
N2C C2C N1C C6C -179.0(8)
O6C C6C N1C C2C -177.9(9)
C5C C6C N1C C2C 0.9(13)
N2A C2A N3A C4A -178.7(7)
N1A C2A N3A C4A 0.7(11)
N9A C4A N3A C2A 179.1(8)
C5A C4A N3A C2A -2.1(13)
N9B C4B N3B C2B 178.8(9)
C5B C4B N3B C2B -1.8(14)
N2B C2B N3B C4B 179.0(9)
N1B C2B N3B C4B 1.9(13)
N1C C2C N3C C4C 1.0(14)
N2C C2C N3C C4C 179.5(8)
N9C C4C N3C C2C 178.2(9)
C5C C4C N3C C2C -2.2(13)
N3A C4A N9A C8A 179.3(9)
C5A C4A N9A C8A 0.4(9)
N3A C4A N9A C10A -5.7(16)
C5A C4A N9A C10A 175.3(11)
N7A C8A N9A C4A -0.6(10)
N7A C8A N9A C10A -175.4(11)
C11A C10A N9A C4A 117.6(15)
C11A C10A N9A C8A -68.5(19)
N7B C8B N9B C4B 0.1(10)
N7B C8B N9B C10B 173.7(8)
N3B C4B N9B C8B 178.7(9)
C5B C4B N9B C8B -0.8(8)
N3B C4B N9B C10B 4.8(13)
C5B C4B N9B C10B -174.7(8)
C11B C10B N9B C8B -84.5(10)
C11B C10B N9B C4B 88.2(9)
N7C C8C N9C C4C -0.1(11)
N7C C8C N9C C10C 178.1(9)
N3C C4C N9C C8C 179.2(9)
C5C C4C N9C C8C -0.5(10)
N3C C4C N9C C10C 0.9(14)
C5C C4C N9C C10C -178.7(8)
C11C C10C N9C C8C -92.0(11)
C11C C10C N9C C4C 85.8(11)
N9A C8A N7A C5A 0.6(10)
C4A C5A N7A C8A -0.4(10)
C6A C5A N7A C8A 177.2(9)
N9B C8B N7B C5B 0.6(10)
C4B C5B N7B C8B -1.2(10)
C6B C5B N7B C8B 179.9(9)
N9C C8C N7C C5C 0.6(11)
C4C C5C N7C C8C -0.9(10)
C6C C5C N7C C8C 177.2(10)
